data_4073754
loop_
_publ_author_name
'Stylianides, Neoklis'
'Danopoulos, Andreas A.'
'Pugh, David'
'Hancock, Fred'
'Zanotti-Gerosa, Antonio'

_publ_section_title
;
 Cyclometalated and Alkoxyphenyl-Substituted Palladium
 Imidazolin-2-ylidene Complexes. Synthetic, Structural, and Catalytic
 Studies
;
_journal_issue 23
_journal_name_full Organometallics
_journal_page_first 5627
_journal_paper_doi 10.1021/om700603d
_journal_volume 26
_journal_year 2007
_chemical_formula_moiety '2(C38 H40 N4 O4 Pd2), 3(C7 H8)'
_chemical_formula_sum 'C97 H104 N8 O8 Pd4'
_chemical_formula_weight 1935.48
_chemical_name_systematic
;
 ?
;
_space_group_IT_number 13
_symmetry_cell_setting monoclinic
_symmetry_space_group_name_Hall '-P 2yc'
_symmetry_space_group_name_H-M 'P 1 2/c 1'
_atom_sites_solution_hydrogens geom
_atom_sites_solution_primary direct
_atom_sites_solution_secondary difmap
_audit_creation_method SHELXL-97
_cell_angle_alpha 90.00
_cell_angle_beta 100.888(7)
_cell_angle_gamma 90.00
_cell_formula_units_Z 2
_cell_length_a 16.7336(18)
_cell_length_b 11.2402(12)
_cell_length_c 22.3834(16)
_cell_measurement_reflns_used 18211
_cell_measurement_temperature 120(2)
_cell_measurement_theta_max 27.48
_cell_measurement_theta_min 2.19
_cell_volume 4134.3(7)
_computing_cell_refinement 'DENZO (Otwinowski & Minor, 1997) & COLLECT (Hooft, R.W.W., 1998)'
_computing_data_collection 'COLLECT (Hooft, R.W.W., 1998)'
_computing_data_reduction 'DENZO (Otwinowski & Minor, 1997) & COLLECT (Hooft, R.W.W., 1998)'
_computing_molecular_graphics 'ORTEP-3 (Farrugia, 1997)'
_computing_publication_material
;
PLATON (Spek, 2003)
ENCIFER (Allen, 2004)
;
_computing_structure_refinement 'SHELXL-97 (Sheldrick, 1997)'
_computing_structure_solution 'SHELXS-97 (Sheldrick, 1997)'
_diffrn_ambient_temperature 120(2)
_diffrn_detector_area_resol_mean 9.091
_diffrn_measured_fraction_theta_full 0.988
_diffrn_measured_fraction_theta_max 0.988
_diffrn_measurement_device_type 'Bruker-Nonius 95mm CCD camera on \k-goniostat'
_diffrn_measurement_method '\f & \w scans'
_diffrn_radiation_monochromator graphite
_diffrn_radiation_source 'Bruker-Nonius FR591 rotating anode'
_diffrn_radiation_type MoK\a
_diffrn_radiation_wavelength 0.71073
_diffrn_reflns_av_R_equivalents 0.1604
_diffrn_reflns_av_sigmaI/netI 0.1499
_diffrn_reflns_limit_h_max 21
_diffrn_reflns_limit_h_min -21
_diffrn_reflns_limit_k_max 14
_diffrn_reflns_limit_k_min -14
_diffrn_reflns_limit_l_max 29
_diffrn_reflns_limit_l_min -29
_diffrn_reflns_number 65825
_diffrn_reflns_theta_full 27.69
_diffrn_reflns_theta_max 27.69
_diffrn_reflns_theta_min 3.07
_diffrn_standards_number 0
_exptl_absorpt_coefficient_mu 0.921
_exptl_absorpt_correction_T_max 0.9468
_exptl_absorpt_correction_T_min 0.7211
_exptl_absorpt_correction_type multi-scan
_exptl_absorpt_process_details 'SADABS V2.10 (Sheldrick, G.M., 2003)'
_exptl_crystal_colour yellow
_exptl_crystal_density_diffrn 1.555
_exptl_crystal_density_method 'not measured'
_exptl_crystal_description block
_exptl_crystal_F_000 1980
_exptl_crystal_size_max 0.18
_exptl_crystal_size_mid 0.15
_exptl_crystal_size_min 0.06
_refine_diff_density_max 0.701
_refine_diff_density_min -0.900
_refine_diff_density_rms 0.114
_refine_ls_extinction_method none
_refine_ls_goodness_of_fit_ref 1.006
_refine_ls_hydrogen_treatment constr
_refine_ls_matrix_type full
_refine_ls_number_parameters 542
_refine_ls_number_reflns 9583
_refine_ls_number_restraints 1
_refine_ls_restrained_S_all 1.007
_refine_ls_R_factor_all 0.1640
_refine_ls_R_factor_gt 0.0617
_refine_ls_shift/su_max 0.000
_refine_ls_shift/su_mean 0.000
_refine_ls_structure_factor_coef Fsqd
_refine_ls_weighting_details 'calc w=1/[\s^2^(Fo^2^)+(0.0472P)^2^+0.0000P] where P=(Fo^2^+2Fc^2^)/3'
_refine_ls_weighting_scheme calc
_refine_ls_wR_factor_gt 0.0975
_refine_ls_wR_factor_ref 0.1224
_reflns_number_gt 4808
_reflns_number_total 9583
_reflns_threshold_expression >2sigma(I)
_cod_data_source_file om700603d-file002.cif
_cod_data_source_block 4
_cod_original_sg_symbol_H-M P2/c
_cod_database_code 4073754

loop_
_symmetry_equiv_pos_as_xyz
'x, y, z'
'-x, y, -z+1/2'
'-x, -y, -z'
'x, -y, z-1/2'

loop_
_atom_site_label
_atom_site_type_symbol
_atom_site_fract_x
_atom_site_fract_y
_atom_site_fract_z
_atom_site_U_iso_or_equiv
_atom_site_adp_type
_atom_site_occupancy
_atom_site_symmetry_multiplicity
_atom_site_calc_flag
_atom_site_refinement_flags
_atom_site_disorder_assembly
_atom_site_disorder_group
C1 C 0.2693(4) 0.3568(5) 0.1818(2) 0.0356(14) Uani 1 1 d . . .
C2 C 0.2695(4) 0.4561(5) 0.2278(2) 0.0495(16) Uani 1 1 d . . .
H2A H 0.2524 0.4245 0.2642 0.074 Uiso 1 1 calc R . .
H2B H 0.2318 0.5188 0.2099 0.074 Uiso 1 1 calc R . .
H2C H 0.3245 0.4891 0.2389 0.074 Uiso 1 1 calc R . .
C3 C 0.3716(4) 0.3226(5) 0.0527(2) 0.0370(14) Uani 1 1 d . . .
C4 C 0.4269(4) 0.4028(5) 0.0250(2) 0.0512(16) Uani 1 1 d . . .
H4A H 0.3963 0.4381 -0.0125 0.077 Uiso 1 1 calc R . .
H4B H 0.4725 0.3563 0.0156 0.077 Uiso 1 1 calc R . .
H4C H 0.4477 0.4661 0.0539 0.077 Uiso 1 1 calc R . .
C5 C 0.1967(3) 0.1127(5) 0.0042(2) 0.0343(13) Uani 1 1 d . . .
C6 C 0.1101(3) 0.0214(5) 0.0612(2) 0.0363(14) Uani 1 1 d . . .
C7 C 0.1251(3) 0.1305(5) 0.0925(2) 0.0356(13) Uani 1 1 d . . .
C8 C 0.0839(3) 0.1520(5) 0.1396(2) 0.0398(14) Uani 1 1 d . . .
H8 H 0.0918 0.2252 0.1611 0.048 Uiso 1 1 calc R . .
C9 C 0.0318(4) 0.0684(6) 0.1554(2) 0.0480(16) Uani 1 1 d . . .
H9 H 0.0036 0.0843 0.1876 0.058 Uiso 1 1 calc R . .
C10 C 0.0202(3) -0.0384(6) 0.1249(2) 0.0456(15) Uani 1 1 d . . .
H10 H -0.0157 -0.0952 0.1371 0.055 Uiso 1 1 calc R . .
C11 C 0.0591(3) -0.0666(5) 0.0767(2) 0.0397(14) Uani 1 1 d . . .
C12 C 0.0426(4) -0.1848(5) 0.0457(2) 0.0483(16) Uani 1 1 d . . .
H12A H 0.0119 -0.1728 0.0043 0.072 Uiso 1 1 calc R . .
H12B H 0.0107 -0.2344 0.0686 0.072 Uiso 1 1 calc R . .
H12C H 0.0942 -0.2244 0.0440 0.072 Uiso 1 1 calc R . .
C13 C 0.1611(4) -0.0797(5) -0.0309(2) 0.0429(15) Uani 1 1 d . . .
H13A H 0.1072 -0.1075 -0.0524 0.052 Uiso 1 1 calc R . .
H13B H 0.1920 -0.1480 -0.0102 0.052 Uiso 1 1 calc R . .
C14 C 0.2078(4) -0.0183(5) -0.0740(2) 0.0452(15) Uani 1 1 d . . .
H14A H 0.2562 -0.0652 -0.0789 0.054 Uiso 1 1 calc R . .
H14B H 0.1729 -0.0063 -0.1145 0.054 Uiso 1 1 calc R . .
C15 C 0.2720(4) 0.1809(5) -0.0761(2) 0.0436(15) Uani 1 1 d . . .
C16 C 0.2326(4) 0.2799(5) -0.1028(2) 0.0475(16) Uani 1 1 d . . .
C17 C 0.2747(4) 0.3552(6) -0.1370(2) 0.0479(16) Uani 1 1 d . . .
H17 H 0.2490 0.4241 -0.1564 0.058 Uiso 1 1 calc R . .
C18 C 0.3524(4) 0.3277(6) -0.1419(3) 0.0604(19) Uani 1 1 d . . .
H18 H 0.3809 0.3797 -0.1640 0.073 Uiso 1 1 calc R . .
C19 C 0.3910(4) 0.2278(7) -0.1160(3) 0.068(2) Uani 1 1 d . . .
H19 H 0.4452 0.2109 -0.1205 0.081 Uiso 1 1 calc R . .
C20 C 0.3513(4) 0.1527(6) -0.0838(2) 0.0559(18) Uani 1 1 d . . .
H20 H 0.3770 0.0819 -0.0667 0.067 Uiso 1 1 calc R . .
C21 C 0.1499(4) 0.3063(5) -0.0975(3) 0.0560(17) Uani 1 1 d . . .
H21A H 0.1159 0.2358 -0.1086 0.084 Uiso 1 1 calc R . .
H21B H 0.1293 0.3721 -0.1248 0.084 Uiso 1 1 calc R . .
H21C H 0.1483 0.3290 -0.0554 0.084 Uiso 1 1 calc R . .
C22 C 0.2996(3) 0.0190(5) 0.1887(2) 0.0377(14) Uani 1 1 d . . .
C23 C 0.2744(4) 0.1193(5) 0.2830(2) 0.0420(15) Uani 1 1 d . . .
C24 C 0.3474(4) 0.1566(6) 0.3158(2) 0.0493(16) Uani 1 1 d . . .
C25 C 0.3458(5) 0.2479(6) 0.3598(2) 0.0568(18) Uani 1 1 d . . .
H25 H 0.3955 0.2774 0.3828 0.068 Uiso 1 1 calc R . .
C26 C 0.2738(5) 0.2927(6) 0.3691(3) 0.0580(18) Uani 1 1 d . . .
H26 H 0.2740 0.3518 0.3995 0.070 Uiso 1 1 calc R . .
C27 C 0.2005(5) 0.2548(6) 0.3356(3) 0.0596(18) Uani 1 1 d . . .
H27 H 0.1508 0.2880 0.3425 0.071 Uiso 1 1 calc R . .
C28 C 0.2002(4) 0.1676(5) 0.2918(2) 0.0492(16) Uani 1 1 d . . .
H28 H 0.1503 0.1409 0.2680 0.059 Uiso 1 1 calc R . .
C29 C 0.4255(4) 0.1068(6) 0.3075(3) 0.0613(19) Uani 1 1 d . . .
H29A H 0.4248 0.0203 0.3125 0.092 Uiso 1 1 calc R . .
H29B H 0.4695 0.1411 0.3378 0.092 Uiso 1 1 calc R . .
H29C H 0.4345 0.1259 0.2665 0.092 Uiso 1 1 calc R . .
C30 C 0.2293(4) -0.0889(5) 0.2511(2) 0.0485(16) Uani 1 1 d . . .
H30A H 0.1696 -0.0777 0.2443 0.058 Uiso 1 1 calc R . .
H30B H 0.2487 -0.1184 0.2930 0.058 Uiso 1 1 calc R . .
C31 C 0.2530(4) -0.1723(5) 0.2048(2) 0.0494(16) Uani 1 1 d . . .
H31A H 0.2947 -0.2299 0.2241 0.059 Uiso 1 1 calc R . .
H31B H 0.2051 -0.2164 0.1828 0.059 Uiso 1 1 calc R . .
C32 C 0.3237(3) -0.1148(5) 0.1140(2) 0.0331(13) Uani 1 1 d . . .
C33 C 0.3649(3) -0.0152(5) 0.0986(2) 0.0368(14) Uani 1 1 d . . .
C34 C 0.4097(3) -0.0259(5) 0.0524(2) 0.0449(15) Uani 1 1 d . . .
H34 H 0.4394 0.0401 0.0415 0.054 Uiso 1 1 calc R . .
C35 C 0.4106(4) -0.1339(6) 0.0223(2) 0.0456(15) Uani 1 1 d . . .
H35 H 0.4422 -0.1418 -0.0085 0.055 Uiso 1 1 calc R . .
C36 C 0.3666(4) -0.2291(6) 0.0365(2) 0.0458(15) Uani 1 1 d . . .
H36 H 0.3667 -0.3009 0.0141 0.055 Uiso 1 1 calc R . .
C37 C 0.3211(3) -0.2230(5) 0.0832(2) 0.0405(14) Uani 1 1 d . . .
C38 C 0.2750(4) -0.3316(5) 0.0958(2) 0.0516(16) Uani 1 1 d . . .
H38A H 0.2967 -0.3603 0.1371 0.077 Uiso 1 1 calc R . .
H38B H 0.2809 -0.3939 0.0663 0.077 Uiso 1 1 calc R . .
H38C H 0.2173 -0.3116 0.0924 0.077 Uiso 1 1 calc R . .
C39 C 0.4682(4) 0.6256(8) 0.1971(3) 0.066(2) Uani 1 1 d . . .
H39 H 0.4459 0.6668 0.1608 0.079 Uiso 1 1 calc R . .
C40 C 0.5000 0.6872(11) 0.2500 0.068(3) Uani 1 2 d S . .
C41 C 0.5000 0.8115(11) 0.2500 0.113(4) Uani 1 2 d S . .
H41A H 0.4755 0.8405 0.2094 0.169 Uiso 0.50 1 calc PR . .
H41B H 0.5561 0.8405 0.2609 0.169 Uiso 0.50 1 calc PR . .
H41C H 0.4684 0.8405 0.2797 0.169 Uiso 0.50 1 calc PR . .
C42 C 0.4698(5) 0.5021(9) 0.1989(3) 0.086(2) Uani 1 1 d . . .
H42 H 0.4488 0.4595 0.1627 0.103 Uiso 1 1 calc R . .
C43 C 0.5000 0.4400(13) 0.2500 0.104(4) Uani 1 2 d S . .
H43 H 0.5000 0.3555 0.2500 0.125 Uiso 1 2 calc SR . .
C44 C 0.0450(5) 0.5666(12) 0.2151(4) 0.101(3) Uani 1 1 d . . .
H44 H 0.0760 0.5258 0.1900 0.121 Uiso 1 1 calc R . .
C45 C 0.0000 0.4985(15) 0.2500 0.107(4) Uani 1 2 d S . .
C46 C 0.0000 0.3750(13) 0.2500 0.128(5) Uani 1 2 d S . .
H46A H 0.0352 0.3460 0.2227 0.192 Uiso 0.50 1 calc PR . .
H46B H -0.0556 0.3460 0.2359 0.192 Uiso 0.50 1 calc PR . .
H46C H 0.0204 0.3460 0.2913 0.192 Uiso 0.50 1 calc PR . .
C47 C 0.0466(6) 0.6854(12) 0.2153(4) 0.116(4) Uani 1 1 d . . .
H47 H 0.0793 0.7270 0.1919 0.140 Uiso 1 1 calc R . .
C48 C 0.0000 0.7476(15) 0.2500 0.126(5) Uani 1 2 d S . .
H48 H 0.0000 0.8321 0.2500 0.151 Uiso 1 2 calc SR . .
C49 C 0.0363(10) 0.4420(10) 0.0531(5) 0.133(6) Uani 1 1 d D . .
H49 H 0.0602 0.4010 0.0891 0.159 Uiso 1 1 calc R A 1
C50 C 0.0821(8) 0.4954(10) 0.0186(6) 0.122(5) Uani 1 1 d D . .
H50 H 0.1396 0.4948 0.0309 0.146 Uiso 1 1 calc R . .
C51 C -0.0473(9) 0.4481(8) 0.0347(5) 0.109(3) Uani 0.50 1 d P . 1
H51 H -0.0813 0.4129 0.0593 0.131 Uiso 0.50 1 calc PR . 1
C52 C -0.0473(9) 0.4481(8) 0.0347(5) 0.109(3) Uani 0.50 1 d P . 2
C53 C -0.0884(11) 0.3998(14) 0.0660(7) 0.088(6) Uani 0.50 1 d P B 2
H53A H -0.0709 0.3169 0.0728 0.132 Uiso 0.50 1 calc PR B 2
H53B H -0.1456 0.4020 0.0456 0.132 Uiso 0.50 1 calc PR B 2
H53C H -0.0823 0.4410 0.1052 0.132 Uiso 0.50 1 calc PR B 2
N1 N 0.1531(3) 0.0159(4) 0.01239(18) 0.0366(11) Uani 1 1 d . . .
N2 N 0.2319(3) 0.0972(4) -0.04404(18) 0.0375(11) Uani 1 1 d . . .
N3 N 0.2711(3) 0.0229(4) 0.24009(18) 0.0369(11) Uani 1 1 d . . .
N4 N 0.2856(3) -0.0911(4) 0.16422(17) 0.0360(11) Uani 1 1 d . . .
O1 O 0.2092(2) 0.3531(3) 0.13915(15) 0.0414(9) Uani 1 1 d . . .
O2 O 0.3299(2) 0.2897(3) 0.19046(14) 0.0421(10) Uani 1 1 d . . .
O3 O 0.2976(2) 0.3434(3) 0.03987(14) 0.0388(9) Uani 1 1 d . . .
O4 O 0.4070(2) 0.2395(3) 0.08635(15) 0.0417(9) Uani 1 1 d . . .
Pd1 Pd 0.34856(3) 0.13311(4) 0.141819(17) 0.03662(14) Uani 1 1 d . . .
Pd2 Pd 0.20681(3) 0.23449(4) 0.066967(17) 0.03570(14) Uani 1 1 d . . .

loop_
_atom_site_aniso_label
_atom_site_aniso_U_11
_atom_site_aniso_U_22
_atom_site_aniso_U_33
_atom_site_aniso_U_23
_atom_site_aniso_U_13
_atom_site_aniso_U_12
C1 0.050(4) 0.027(3) 0.032(3) 0.006(3) 0.014(3) -0.006(3)
C2 0.073(5) 0.041(4) 0.034(3) -0.004(3) 0.006(3) -0.004(3)
C3 0.053(4) 0.032(3) 0.029(3) -0.007(3) 0.014(3) -0.004(3)
C4 0.060(4) 0.049(4) 0.048(4) 0.010(3) 0.018(3) -0.008(3)
C5 0.040(4) 0.033(4) 0.028(3) 0.004(2) 0.002(3) 0.011(3)
C6 0.038(3) 0.041(4) 0.029(3) 0.004(3) 0.004(3) 0.003(3)
C7 0.038(3) 0.036(3) 0.033(3) 0.002(3) 0.007(3) 0.001(3)
C8 0.045(4) 0.042(4) 0.030(3) -0.003(3) 0.002(3) 0.002(3)
C9 0.051(4) 0.057(4) 0.038(3) 0.002(3) 0.017(3) 0.002(4)
C10 0.039(4) 0.056(4) 0.043(3) 0.011(3) 0.011(3) -0.004(3)
C11 0.040(4) 0.038(4) 0.038(3) 0.003(3) 0.001(3) 0.000(3)
C12 0.055(4) 0.037(4) 0.055(4) 0.004(3) 0.015(3) -0.002(3)
C13 0.060(4) 0.028(3) 0.040(3) 0.000(3) 0.008(3) 0.000(3)
C14 0.063(4) 0.034(4) 0.039(3) -0.009(3) 0.012(3) -0.001(3)
C15 0.072(5) 0.030(3) 0.028(3) 0.000(3) 0.006(3) 0.000(3)
C16 0.056(4) 0.049(4) 0.037(3) -0.002(3) 0.006(3) -0.004(4)
C17 0.053(4) 0.056(4) 0.033(3) 0.001(3) 0.007(3) -0.010(4)
C18 0.077(6) 0.067(5) 0.035(4) 0.008(3) 0.006(3) -0.001(4)
C19 0.060(5) 0.102(6) 0.042(4) 0.007(4) 0.010(3) 0.016(5)
C20 0.065(5) 0.077(5) 0.030(3) 0.006(3) 0.020(3) -0.010(4)
C21 0.069(5) 0.042(4) 0.060(4) -0.003(3) 0.020(4) -0.004(4)
C22 0.039(3) 0.044(4) 0.028(3) 0.004(3) 0.002(3) -0.001(3)
C23 0.052(4) 0.044(4) 0.029(3) 0.009(3) 0.004(3) -0.004(3)
C24 0.057(5) 0.055(4) 0.036(3) 0.011(3) 0.009(3) -0.005(4)
C25 0.084(5) 0.055(5) 0.029(3) 0.004(3) 0.004(3) -0.019(4)
C26 0.088(6) 0.048(4) 0.040(4) 0.008(3) 0.017(4) -0.005(4)
C27 0.081(5) 0.057(5) 0.046(4) 0.005(3) 0.026(4) 0.012(4)
C28 0.068(5) 0.053(4) 0.028(3) 0.010(3) 0.016(3) 0.000(4)
C29 0.051(4) 0.073(5) 0.057(4) 0.004(4) 0.002(3) -0.010(4)
C30 0.051(4) 0.054(4) 0.041(3) 0.002(3) 0.012(3) -0.011(3)
C31 0.068(4) 0.039(4) 0.042(3) -0.001(3) 0.014(3) -0.017(3)
C32 0.037(3) 0.032(4) 0.027(3) 0.007(2) -0.002(2) 0.003(3)
C33 0.045(4) 0.038(4) 0.026(3) 0.005(3) 0.003(3) 0.013(3)
C34 0.057(4) 0.042(4) 0.037(3) 0.014(3) 0.013(3) 0.005(3)
C35 0.056(4) 0.048(4) 0.033(3) 0.005(3) 0.010(3) 0.016(3)
C36 0.059(4) 0.045(4) 0.032(3) 0.004(3) 0.005(3) 0.014(3)
C37 0.045(4) 0.034(4) 0.037(3) 0.003(3) -0.006(3) 0.001(3)
C38 0.062(4) 0.043(4) 0.047(4) -0.011(3) 0.005(3) -0.004(3)
C39 0.050(4) 0.089(6) 0.055(4) -0.004(4) -0.001(3) -0.016(4)
C40 0.033(6) 0.085(8) 0.090(8) 0.000 0.024(6) 0.000
C41 0.114(11) 0.092(11) 0.148(12) 0.000 0.064(9) 0.000
C42 0.070(6) 0.116(8) 0.071(5) 0.018(5) 0.013(4) -0.015(6)
C43 0.058(8) 0.119(12) 0.134(12) 0.000 0.016(8) 0.000
C44 0.067(6) 0.149(10) 0.083(6) 0.007(7) 0.003(4) -0.034(7)
C45 0.096(11) 0.115(13) 0.087(9) 0.000 -0.039(8) 0.000
C46 0.141(13) 0.097(12) 0.124(11) 0.000 -0.031(9) 0.000
C47 0.124(9) 0.143(10) 0.082(7) -0.014(7) 0.018(6) -0.031(9)
C48 0.148(14) 0.159(16) 0.064(9) 0.000 -0.001(9) 0.000
C49 0.188(16) 0.076(9) 0.095(9) -0.041(7) -0.071(9) 0.085(9)
C50 0.154(12) 0.074(8) 0.108(10) -0.043(7) -0.050(8) 0.060(8)
C51 0.180(13) 0.053(6) 0.083(8) -0.030(5) -0.002(7) 0.040(7)
C52 0.180(13) 0.053(6) 0.083(8) -0.030(5) -0.002(7) 0.040(7)
C53 0.145(17) 0.050(11) 0.080(12) 0.007(9) 0.049(11) 0.013(10)
N1 0.049(3) 0.026(3) 0.037(2) -0.002(2) 0.012(2) -0.003(2)
N2 0.049(3) 0.030(3) 0.034(3) 0.002(2) 0.011(2) -0.001(2)
N3 0.043(3) 0.034(3) 0.034(3) -0.003(2) 0.009(2) -0.003(2)
N4 0.046(3) 0.036(3) 0.026(2) 0.002(2) 0.007(2) -0.006(2)
O1 0.051(3) 0.040(2) 0.034(2) -0.0063(18) 0.0081(19) 0.002(2)
O2 0.059(3) 0.036(2) 0.030(2) 0.0000(17) 0.0048(19) 0.000(2)
O3 0.048(3) 0.033(2) 0.035(2) 0.0022(17) 0.0059(19) -0.001(2)
O4 0.046(2) 0.040(2) 0.041(2) 0.0118(19) 0.0142(18) 0.000(2)
Pd1 0.0468(3) 0.0340(3) 0.0296(2) 0.0041(2) 0.00825(19) 0.0007(2)
Pd2 0.0459(3) 0.0331(3) 0.0279(2) -0.00094(19) 0.00643(19) 0.0009(2)

loop_
_atom_type_symbol
_atom_type_description
_atom_type_scat_dispersion_real
_atom_type_scat_dispersion_imag
_atom_type_scat_source
C C 0.0033 0.0016 'International Tables Vol C Tables 4.2.6.8 and 6.1.1.4'
H H 0.0000 0.0000 'International Tables Vol C Tables 4.2.6.8 and 6.1.1.4'
N N 0.0061 0.0033 'International Tables Vol C Tables 4.2.6.8 and 6.1.1.4'
O O 0.0106 0.0060 'International Tables Vol C Tables 4.2.6.8 and 6.1.1.4'
Pd Pd -0.9988 1.0072 'International Tables Vol C Tables 4.2.6.8 and 6.1.1.4'

loop_
_geom_angle_atom_site_label_1
_geom_angle_atom_site_label_2
_geom_angle_atom_site_label_3
_geom_angle
_geom_angle_site_symmetry_1
_geom_angle_site_symmetry_3
O2 C1 O1 127.6(5) . .
O2 C1 C2 116.2(5) . .
O1 C1 C2 116.2(5) . .
C1 C2 H2A 109.5 . .
C1 C2 H2B 109.5 . .
H2A C2 H2B 109.5 . .
C1 C2 H2C 109.5 . .
H2A C2 H2C 109.5 . .
H2B C2 H2C 109.5 . .
O3 C3 O4 127.4(5) . .
O3 C3 C4 117.2(5) . .
O4 C3 C4 115.4(5) . .
C3 C4 H4A 109.5 . .
C3 C4 H4B 109.5 . .
H4A C4 H4B 109.5 . .
C3 C4 H4C 109.5 . .
H4A C4 H4C 109.5 . .
H4B C4 H4C 109.5 . .
N2 C5 N1 109.8(4) . .
N2 C5 Pd2 133.1(4) . .
N1 C5 Pd2 116.6(4) . .
C11 C6 C7 123.6(5) . .
C11 C6 N1 125.8(5) . .
C7 C6 N1 110.6(5) . .
C8 C7 C6 117.5(5) . .
C8 C7 Pd2 126.2(4) . .
C6 C7 Pd2 116.2(4) . .
C9 C8 C7 120.5(5) . .
C9 C8 H8 119.7 . .
C7 C8 H8 119.7 . .
C8 C9 C10 120.4(5) . .
C8 C9 H9 119.8 . .
C10 C9 H9 119.8 . .
C9 C10 C11 122.5(5) . .
C9 C10 H10 118.7 . .
C11 C10 H10 118.7 . .
C6 C11 C10 115.4(5) . .
C6 C11 C12 125.6(5) . .
C10 C11 C12 119.0(5) . .
C11 C12 H12A 109.5 . .
C11 C12 H12B 109.5 . .
H12A C12 H12B 109.5 . .
C11 C12 H12C 109.5 . .
H12A C12 H12C 109.5 . .
H12B C12 H12C 109.5 . .
N1 C13 C14 102.0(4) . .
N1 C13 H13A 111.4 . .
C14 C13 H13A 111.4 . .
N1 C13 H13B 111.4 . .
C14 C13 H13B 111.4 . .
H13A C13 H13B 109.2 . .
N2 C14 C13 103.9(4) . .
N2 C14 H14A 111.0 . .
C13 C14 H14A 111.0 . .
N2 C14 H14B 111.0 . .
C13 C14 H14B 111.0 . .
H14A C14 H14B 109.0 . .
C16 C15 C20 121.1(6) . .
C16 C15 N2 121.5(6) . .
C20 C15 N2 117.2(5) . .
C15 C16 C17 118.3(6) . .
C15 C16 C21 121.3(6) . .
C17 C16 C21 120.4(6) . .
C18 C17 C16 119.3(6) . .
C18 C17 H17 120.4 . .
C16 C17 H17 120.4 . .
C17 C18 C19 122.3(7) . .
C17 C18 H18 118.8 . .
C19 C18 H18 118.8 . .
C20 C19 C18 119.6(7) . .
C20 C19 H19 120.2 . .
C18 C19 H19 120.2 . .
C19 C20 C15 119.5(6) . .
C19 C20 H20 120.3 . .
C15 C20 H20 120.3 . .
C16 C21 H21A 109.5 . .
C16 C21 H21B 109.5 . .
H21A C21 H21B 109.5 . .
C16 C21 H21C 109.5 . .
H21A C21 H21C 109.5 . .
H21B C21 H21C 109.5 . .
N3 C22 N4 108.5(5) . .
N3 C22 Pd1 135.0(4) . .
N4 C22 Pd1 116.4(4) . .
C24 C23 C28 122.1(6) . .
C24 C23 N3 120.4(6) . .
C28 C23 N3 117.5(5) . .
C23 C24 C25 117.4(6) . .
C23 C24 C29 122.9(6) . .
C25 C24 C29 119.7(6) . .
C26 C25 C24 120.3(6) . .
C26 C25 H25 119.8 . .
C24 C25 H25 119.8 . .
C25 C26 C27 121.7(6) . .
C25 C26 H26 119.2 . .
C27 C26 H26 119.2 . .
C26 C27 C28 119.2(6) . .
C26 C27 H27 120.4 . .
C28 C27 H27 120.4 . .
C27 C28 C23 119.2(6) . .
C27 C28 H28 120.4 . .
C23 C28 H28 120.4 . .
C24 C29 H29A 109.5 . .
C24 C29 H29B 109.5 . .
H29A C29 H29B 109.5 . .
C24 C29 H29C 109.5 . .
H29A C29 H29C 109.5 . .
H29B C29 H29C 109.5 . .
N3 C30 C31 102.8(4) . .
N3 C30 H30A 111.2 . .
C31 C30 H30A 111.2 . .
N3 C30 H30B 111.2 . .
C31 C30 H30B 111.2 . .
H30A C30 H30B 109.1 . .
N4 C31 C30 102.4(4) . .
N4 C31 H31A 111.3 . .
C30 C31 H31A 111.3 . .
N4 C31 H31B 111.3 . .
C30 C31 H31B 111.3 . .
H31A C31 H31B 109.2 . .
C33 C32 C37 123.3(5) . .
C33 C32 N4 111.3(4) . .
C37 C32 N4 125.4(5) . .
C34 C33 C32 118.4(5) . .
C34 C33 Pd1 125.6(4) . .
C32 C33 Pd1 115.9(4) . .
C35 C34 C33 119.5(5) . .
C35 C34 H34 120.2 . .
C33 C34 H34 120.2 . .
C36 C35 C34 121.0(5) . .
C36 C35 H35 119.5 . .
C34 C35 H35 119.5 . .
C35 C36 C37 121.6(6) . .
C35 C36 H36 119.2 . .
C37 C36 H36 119.2 . .
C32 C37 C36 116.1(5) . .
C32 C37 C38 125.8(5) . .
C36 C37 C38 118.1(5) . .
C37 C38 H38A 109.5 . .
C37 C38 H38B 109.5 . .
H38A C38 H38B 109.5 . .
C37 C38 H38C 109.5 . .
H38A C38 H38C 109.5 . .
H38B C38 H38C 109.5 . .
C40 C39 C42 118.2(8) . .
C40 C39 H39 120.9 . .
C42 C39 H39 120.9 . .
C39 C40 C39 120.2(11) . 2_655
C39 C40 C41 119.9(5) . .
C39 C40 C41 119.9(5) 2_655 .
C40 C41 H41A 109.5 . .
C40 C41 H41B 109.5 . .
H41A C41 H41B 109.5 . .
C40 C41 H41C 109.5 . .
H41A C41 H41C 109.5 . .
H41B C41 H41C 109.5 . .
C43 C42 C39 122.7(9) . .
C43 C42 H42 118.6 . .
C39 C42 H42 118.6 . .
C42 C43 C42 117.9(14) 2_655 .
C42 C43 H43 121.0 2_655 .
C42 C43 H43 121.0 . .
C47 C44 C45 123.6(12) . .
C47 C44 H44 118.2 . .
C45 C44 H44 118.2 . .
C46 C45 C44 122.9(7) . .
C46 C45 C44 122.9(7) . 2
C44 C45 C44 114.2(15) . 2
C45 C46 H46A 109.5 . .
C45 C46 H46B 109.5 . .
H46A C46 H46B 109.5 . .
C45 C46 H46C 109.5 . .
H46A C46 H46C 109.5 . .
H46B C46 H46C 109.5 . .
C44 C47 C48 119.5(12) . .
C44 C47 H47 120.2 . .
C48 C47 H47 120.2 . .
C47 C48 C47 119.5(16) . 2
C47 C48 H48 120.2 . .
C47 C48 H48 120.2 2 .
C50 C49 C51 117.8(13) . .
C50 C49 H49 121.1 . .
C51 C49 H49 121.1 . .
C49 C50 C52 120.9(13) . 3_565
C49 C50 C51 120.9(13) . 3_565
C49 C50 H50 119.5 . .
C52 C50 H50 119.5 3_565 .
C51 C50 H50 119.5 3_565 .
C50 C51 C49 121.2(11) 3_565 .
C50 C51 H51 119.4 3_565 .
C49 C51 H51 119.4 . .
H53A C53 H53B 109.5 . .
H53A C53 H53C 109.5 . .
H53B C53 H53C 109.5 . .
C5 N1 C6 115.9(4) . .
C5 N1 C13 112.6(4) . .
C6 N1 C13 131.5(4) . .
C5 N2 C15 130.0(5) . .
C5 N2 C14 110.8(4) . .
C15 N2 C14 117.7(4) . .
C22 N3 C23 128.8(5) . .
C22 N3 C30 112.0(4) . .
C23 N3 C30 119.1(4) . .
C22 N4 C32 115.0(4) . .
C22 N4 C31 112.0(4) . .
C32 N4 C31 130.6(5) . .
C1 O1 Pd2 120.5(4) . .
C1 O2 Pd1 128.0(4) . .
C3 O3 Pd2 124.2(4) . .
C3 O4 Pd1 123.6(4) . .
C22 Pd1 C33 79.5(2) . .
C22 Pd1 O4 173.32(19) . .
C33 Pd1 O4 93.91(18) . .
C22 Pd1 O2 98.78(19) . .
C33 Pd1 O2 178.29(18) . .
O4 Pd1 O2 87.77(13) . .
C22 Pd1 Pd2 101.06(15) . .
C33 Pd1 Pd2 103.02(14) . .
O4 Pd1 Pd2 81.59(10) . .
O2 Pd1 Pd2 77.56(10) . .
C5 Pd2 C7 79.6(2) . .
C5 Pd2 O1 173.48(19) . .
C7 Pd2 O1 93.89(18) . .
C5 Pd2 O3 99.72(19) . .
C7 Pd2 O3 178.46(19) . .
O1 Pd2 O3 86.72(13) . .
C5 Pd2 Pd1 95.26(14) . .
C7 Pd2 Pd1 97.93(15) . .
O1 Pd2 Pd1 84.78(10) . .
O3 Pd2 Pd1 80.72(10) . .

loop_
_geom_bond_atom_site_label_1
_geom_bond_atom_site_label_2
_geom_bond_distance
_geom_bond_site_symmetry_2
C1 O2 1.249(6) .
C1 O1 1.250(6) .
C1 C2 1.517(7) .
C2 H2A 0.9800 .
C2 H2B 0.9800 .
C2 H2C 0.9800 .
C3 O3 1.239(6) .
C3 O4 1.274(6) .
C3 C4 1.506(7) .
C4 H4A 0.9800 .
C4 H4B 0.9800 .
C4 H4C 0.9800 .
C5 N2 1.337(6) .
C5 N1 1.341(6) .
C5 Pd2 1.946(5) .
C6 C11 1.392(7) .
C6 C7 1.411(7) .
C6 N1 1.418(6) .
C7 C8 1.386(7) .
C7 Pd2 1.963(5) .
C8 C9 1.374(7) .
C8 H8 0.9500 .
C9 C10 1.377(8) .
C9 H9 0.9500 .
C10 C11 1.397(7) .
C10 H10 0.9500 .
C11 C12 1.501(7) .
C12 H12A 0.9800 .
C12 H12B 0.9800 .
C12 H12C 0.9800 .
C13 N1 1.469(6) .
C13 C14 1.518(7) .
C13 H13A 0.9900 .
C13 H13B 0.9900 .
C14 N2 1.481(6) .
C14 H14A 0.9900 .
C14 H14B 0.9900 .
C15 C16 1.372(8) .
C15 C20 1.407(8) .
C15 N2 1.425(7) .
C16 C17 1.414(7) .
C16 C21 1.442(8) .
C17 C18 1.361(8) .
C17 H17 0.9500 .
C18 C19 1.369(8) .
C18 H18 0.9500 .
C19 C20 1.361(8) .
C19 H19 0.9500 .
C20 H20 0.9500 .
C21 H21A 0.9800 .
C21 H21B 0.9800 .
C21 H21C 0.9800 .
C22 N3 1.326(6) .
C22 N4 1.356(6) .
C22 Pd1 1.934(5) .
C23 C24 1.366(8) .
C23 C28 1.402(8) .
C23 N3 1.443(6) .
C24 C25 1.426(8) .
C24 C29 1.466(8) .
C25 C26 1.358(8) .
C25 H25 0.9500 .
C26 C27 1.380(9) .
C26 H26 0.9500 .
C27 C28 1.386(8) .
C27 H27 0.9500 .
C28 H28 0.9500 .
C29 H29A 0.9800 .
C29 H29B 0.9800 .
C29 H29C 0.9800 .
C30 N3 1.481(6) .
C30 C31 1.504(7) .
C30 H30A 0.9900 .
C30 H30B 0.9900 .
C31 N4 1.465(6) .
C31 H31A 0.9900 .
C31 H31B 0.9900 .
C32 C33 1.393(7) .
C32 C37 1.395(7) .
C32 N4 1.418(6) .
C33 C34 1.391(7) .
C33 Pd1 1.972(5) .
C34 C35 1.390(7) .
C34 H34 0.9500 .
C35 C36 1.369(7) .
C35 H35 0.9500 .
C36 C37 1.406(7) .
C36 H36 0.9500 .
C37 C38 1.500(7) .
C38 H38A 0.9800 .
C38 H38B 0.9800 .
C38 H38C 0.9800 .
C39 C40 1.387(8) .
C39 C42 1.389(10) .
C39 H39 0.9500 .
C40 C39 1.387(8) 2_655
C40 C41 1.397(14) .
C41 H41A 0.9800 .
C41 H41B 0.9800 .
C41 H41C 0.9800 .
C42 C43 1.355(10) .
C42 H42 0.9500 .
C43 C42 1.355(10) 2_655
C43 H43 0.9500 .
C44 C47 1.335(12) .
C44 C45 1.410(10) .
C44 H44 0.9500 .
C45 C46 1.388(16) .
C45 C44 1.410(10) 2
C46 H46A 0.9800 .
C46 H46B 0.9800 .
C46 H46C 0.9800 .
C47 C48 1.389(12) .
C47 H47 0.9500 .
C48 C47 1.389(12) 2
C48 H48 0.9500 .
C49 C50 1.328(12) .
C49 C51 1.383(15) .
C49 H49 0.9500 .
C50 C52 1.380(13) 3_565
C50 C51 1.380(13) 3_565
C50 H50 0.9500 .
C51 C50 1.380(13) 3_565
C51 H51 0.9500 .
C53 H53A 0.9800 .
C53 H53B 0.9800 .
C53 H53C 0.9800 .
O1 Pd2 2.090(3) .
O2 Pd1 2.123(4) .
O3 Pd2 2.127(4) .
O4 Pd1 2.094(3) .
Pd1 Pd2 2.8688(6) .

loop_
_geom_torsion_atom_site_label_1
_geom_torsion_atom_site_label_2
_geom_torsion_atom_site_label_3
_geom_torsion_atom_site_label_4
_geom_torsion
_geom_torsion_site_symmetry_4
C11 C6 C7 C8 -2.6(8) .
N1 C6 C7 C8 176.7(4) .
C11 C6 C7 Pd2 174.7(4) .
N1 C6 C7 Pd2 -6.0(6) .
C6 C7 C8 C9 1.2(8) .
Pd2 C7 C8 C9 -175.8(4) .
C7 C8 C9 C10 0.5(8) .
C8 C9 C10 C11 -0.8(9) .
C7 C6 C11 C10 2.3(8) .
N1 C6 C11 C10 -176.9(5) .
C7 C6 C11 C12 -178.7(5) .
N1 C6 C11 C12 2.1(9) .
C9 C10 C11 C6 -0.5(8) .
C9 C10 C11 C12 -179.6(5) .
N1 C13 C14 N2 9.0(5) .
C20 C15 C16 C17 -1.8(8) .
N2 C15 C16 C17 -176.2(5) .
C20 C15 C16 C21 177.1(5) .
N2 C15 C16 C21 2.6(8) .
C15 C16 C17 C18 -0.5(8) .
C21 C16 C17 C18 -179.4(5) .
C16 C17 C18 C19 1.7(9) .
C17 C18 C19 C20 -0.4(10) .
C18 C19 C20 C15 -1.9(9) .
C16 C15 C20 C19 3.0(9) .
N2 C15 C20 C19 177.7(5) .
C28 C23 C24 C25 -0.2(8) .
N3 C23 C24 C25 -176.6(5) .
C28 C23 C24 C29 179.7(5) .
N3 C23 C24 C29 3.3(8) .
C23 C24 C25 C26 1.5(8) .
C29 C24 C25 C26 -178.4(5) .
C24 C25 C26 C27 -1.9(9) .
C25 C26 C27 C28 0.8(9) .
C26 C27 C28 C23 0.6(8) .
C24 C23 C28 C27 -0.9(8) .
N3 C23 C28 C27 175.6(5) .
N3 C30 C31 N4 -14.3(5) .
C37 C32 C33 C34 -3.8(8) .
N4 C32 C33 C34 176.3(4) .
C37 C32 C33 Pd1 172.6(4) .
N4 C32 C33 Pd1 -7.4(5) .
C32 C33 C34 C35 1.4(8) .
Pd1 C33 C34 C35 -174.6(4) .
C33 C34 C35 C36 1.5(8) .
C34 C35 C36 C37 -2.3(8) .
C33 C32 C37 C36 3.1(8) .
N4 C32 C37 C36 -177.0(4) .
C33 C32 C37 C38 -177.2(5) .
N4 C32 C37 C38 2.7(8) .
C35 C36 C37 C32 0.0(8) .
C35 C36 C37 C38 -179.7(5) .
C42 C39 C40 C39 -0.4(5) 2_655
C42 C39 C40 C41 179.6(5) .
C40 C39 C42 C43 0.9(10) .
C39 C42 C43 C42 -0.5(5) 2_655
C47 C44 C45 C46 -179.0(7) .
C47 C44 C45 C44 1.0(7) 2
C45 C44 C47 C48 -2.0(13) .
C44 C47 C48 C47 1.0(6) 2
C51 C49 C50 C52 -2.0(17) 3_565
C51 C49 C50 C51 -2.0(17) 3_565
C50 C49 C51 C50 2.1(18) 3_565
N2 C5 N1 C6 -178.2(4) .
Pd2 C5 N1 C6 8.6(6) .
N2 C5 N1 C13 3.6(6) .
Pd2 C5 N1 C13 -169.6(3) .
C11 C6 N1 C5 177.7(5) .
C7 C6 N1 C5 -1.6(6) .
C11 C6 N1 C13 -4.5(9) .
C7 C6 N1 C13 176.2(5) .
C14 C13 N1 C5 -8.2(6) .
C14 C13 N1 C6 174.0(5) .
N1 C5 N2 C15 168.2(5) .
Pd2 C5 N2 C15 -20.1(8) .
N1 C5 N2 C14 2.9(6) .
Pd2 C5 N2 C14 174.6(4) .
C16 C15 N2 C5 -58.8(8) .
C20 C15 N2 C5 126.5(6) .
C16 C15 N2 C14 105.6(6) .
C20 C15 N2 C14 -69.1(6) .
C13 C14 N2 C5 -7.8(6) .
C13 C14 N2 C15 -175.1(5) .
N4 C22 N3 C23 177.7(5) .
Pd1 C22 N3 C23 -6.2(9) .
N4 C22 N3 C30 -4.0(6) .
Pd1 C22 N3 C30 172.1(4) .
C24 C23 N3 C22 -66.1(7) .
C28 C23 N3 C22 117.3(6) .
C24 C23 N3 C30 115.7(6) .
C28 C23 N3 C30 -60.8(6) .
C31 C30 N3 C22 12.1(6) .
C31 C30 N3 C23 -169.4(5) .
N3 C22 N4 C32 -170.7(4) .
Pd1 C22 N4 C32 12.4(6) .
N3 C22 N4 C31 -6.4(6) .
Pd1 C22 N4 C31 176.6(4) .
C33 C32 N4 C22 -3.0(6) .
C37 C32 N4 C22 177.0(5) .
C33 C32 N4 C31 -163.7(5) .
C37 C32 N4 C31 16.4(8) .
C30 C31 N4 C22 13.5(6) .
C30 C31 N4 C32 174.6(5) .
O2 C1 O1 Pd2 -5.9(7) .
C2 C1 O1 Pd2 172.7(3) .
O1 C1 O2 Pd1 -7.1(8) .
C2 C1 O2 Pd1 174.3(3) .
O4 C3 O3 Pd2 -4.6(7) .
C4 C3 O3 Pd2 174.6(3) .
O3 C3 O4 Pd1 -11.3(7) .
C4 C3 O4 Pd1 169.5(3) .
N3 C22 Pd1 C33 171.5(6) .
N4 C22 Pd1 C33 -12.6(4) .
N3 C22 Pd1 O2 -8.2(6) .
N4 C22 Pd1 O2 167.7(4) .
N3 C22 Pd1 Pd2 -87.1(5) .
N4 C22 Pd1 Pd2 88.7(4) .
C34 C33 Pd1 C22 -173.0(5) .
C32 C33 Pd1 C22 10.9(4) .
C34 C33 Pd1 O4 5.6(5) .
C32 C33 Pd1 O4 -170.5(4) .
C34 C33 Pd1 Pd2 87.9(5) .
C32 C33 Pd1 Pd2 -88.2(4) .
C3 O4 Pd1 C33 117.5(4) .
C3 O4 Pd1 O2 -62.9(4) .
C3 O4 Pd1 Pd2 14.9(4) .
C1 O2 Pd1 C22 -88.3(4) .
C1 O2 Pd1 O4 93.1(4) .
C1 O2 Pd1 Pd2 11.2(4) .
N2 C5 Pd2 C7 179.6(5) .
N1 C5 Pd2 C7 -9.2(4) .
N2 C5 Pd2 O3 -1.8(5) .
N1 C5 Pd2 O3 169.4(4) .
N2 C5 Pd2 Pd1 -83.3(5) .
N1 C5 Pd2 Pd1 87.9(4) .
C8 C7 Pd2 C5 -174.7(5) .
C6 C7 Pd2 C5 8.2(4) .
C8 C7 Pd2 O1 6.1(5) .
C6 C7 Pd2 O1 -171.0(4) .
C8 C7 Pd2 Pd1 91.3(4) .
C6 C7 Pd2 Pd1 -85.7(4) .
C1 O1 Pd2 C7 108.1(4) .
C1 O1 Pd2 O3 -70.5(4) .
C1 O1 Pd2 Pd1 10.5(4) .
C3 O3 Pd2 C5 -82.0(4) .
C3 O3 Pd2 O1 97.1(4) .
C3 O3 Pd2 Pd1 11.8(4) .
C22 Pd1 Pd2 C5 -85.3(2) .
C33 Pd1 Pd2 C5 -3.6(2) .
O4 Pd1 Pd2 C5 88.52(19) .
O2 Pd1 Pd2 C5 178.08(19) .
C22 Pd1 Pd2 C7 -5.0(2) .
C33 Pd1 Pd2 C7 76.7(2) .
O4 Pd1 Pd2 C7 168.76(18) .
O2 Pd1 Pd2 C7 -101.69(18) .
C22 Pd1 Pd2 O1 88.20(19) .
C33 Pd1 Pd2 O1 169.88(19) .
O4 Pd1 Pd2 O1 -98.03(14) .
O2 Pd1 Pd2 O1 -8.47(14) .
C22 Pd1 Pd2 O3 175.72(19) .
C33 Pd1 Pd2 O3 -102.60(19) .
O4 Pd1 Pd2 O3 -10.50(13) .
O2 Pd1 Pd2 O3 79.05(13) .
